data_1518047
loop_
_publ_author_name
'Tambutet, Guillaume'
'Becerril-Jim\'enez, Fabiola'
'Dostie, Starr'
'Simard, Ryan'
'Pr\'evost, Michel'
'Mochirian, Philippe'
'Guindon, Yvan'

_publ_section_title
;
 Dual-face nucleoside scaffold featuring a stereogenic all-carbon
 quaternary center. Intramolecular silicon tethered group-transfer
 reaction.
;
_journal_issue 21
_journal_name_full 'Organic letters'
_journal_page_first 5698
_journal_page_last 5701
_journal_paper_doi 10.1021/ol502777r
_journal_volume 16
_journal_year 2014
_chemical_absolute_configuration rmad
_chemical_formula_moiety 'Cl, C11 H16 F2 N3 O4, C H4 O'
_chemical_formula_sum 'C12 H20 Cl F2 N3 O5'
_chemical_formula_weight 359.76
_chemical_name_systematic
;
 ?
;
_space_group_crystal_system monoclinic
_space_group_IT_number 4
_space_group_name_Hall 'P 2yb'
_space_group_name_H-M_alt 'P 1 21 1'
_symmetry_space_group_name_Hall 'P 2yb'
_symmetry_space_group_name_H-M 'P 1 21 1'
_atom_sites_solution_hydrogens mixed
_atom_sites_solution_primary direct
_audit_creation_date 2013-10-30
_audit_creation_method
;
Olex2 1.2
(compiled 2013.09.17 svn.r2790 for OlexSys, GUI svn.r4601)
;
_cell_angle_alpha 90
_cell_angle_beta 91.8740(10)
_cell_angle_gamma 90
_cell_formula_units_Z 2
_cell_length_a 6.15770(10)
_cell_length_b 16.9930(3)
_cell_length_c 7.44300(10)
_cell_measurement_reflns_used 9573
_cell_measurement_temperature 100
_cell_measurement_theta_max 71.784
_cell_measurement_theta_min 5.949
_cell_volume 778.40(2)
_computing_cell_refinement
;
SAINT (2013) V8.30C; Integration Software for Single Crystal Data.
Bruker AXS Inc., Madison, WI 53719-1173.
;
_computing_data_collection
;
APEX 2 (2013) Bruker AXS Inc., Madison, WI 53719-1173.
;
_computing_data_reduction
'SAINT (2013) V8.30C; Integration Software for Single Crystal Data. Bruker AXS Inc., Madison, WI 53719-1173.'
_computing_molecular_graphics
;
O. V. Dolomanov, L. J. Bourhis, R. J. Gildea, J. A. K. Howard and H. Puschmann,
OLEX2: a complete structure solution, refinement and analysis program.
J. Appl. Cryst. (2009). 42, 339-341.
;
_computing_publication_material
;
O. V. Dolomanov, L. J. Bourhis, R. J. Gildea, J. A. K. Howard and H. Puschmann,
OLEX2: a complete structure solution, refinement and analysis program.
J. Appl. Cryst. (2009). 42, 339-341.
;
_computing_structure_refinement
;
SHELX, G.M. Sheldrick, Acta Cryst.
(2008). A64, 112-122
;
_computing_structure_solution
;
SHELX, G.M. Sheldrick, Acta Cryst.
(2008). A64, 112-122
;
_diffrn_ambient_temperature 100
_diffrn_detector 'CCD area detector'
_diffrn_detector_area_resol_mean 8.3
_diffrn_detector_type 'Bruker APEX2 CCD'
_diffrn_measured_fraction_theta_full 0.978
_diffrn_measured_fraction_theta_max 0.970
_diffrn_measurement_device 'three-circle diffractometer'
_diffrn_measurement_device_type 'Bruker Smart APEX'
_diffrn_measurement_method '\w scans'
_diffrn_radiation_collimation 'Focusing mirrors'
_diffrn_radiation_monochromator 'Quazar MX Mirror Optics'
_diffrn_radiation_probe x-ray
_diffrn_radiation_type CuK\a
_diffrn_radiation_wavelength 1.54178
_diffrn_reflns_av_R_equivalents 0.0207
_diffrn_reflns_av_unetI/netI 0.0261
_diffrn_reflns_Laue_measured_fraction_full 0.978
_diffrn_reflns_Laue_measured_fraction_max 0.970
_diffrn_reflns_limit_h_max 6
_diffrn_reflns_limit_h_min -7
_diffrn_reflns_limit_k_max 20
_diffrn_reflns_limit_k_min -20
_diffrn_reflns_limit_l_max 9
_diffrn_reflns_limit_l_min -9
_diffrn_reflns_number 10370
_diffrn_reflns_point_group_measured_fraction_full 0.954
_diffrn_reflns_point_group_measured_fraction_max 0.938
_diffrn_reflns_theta_full 67.679
_diffrn_reflns_theta_max 71.778
_diffrn_reflns_theta_min 5.948
_diffrn_source 'Microfocus Source'
_diffrn_source_target Cu
_diffrn_source_type 'Incoatec I\mS High Brilliance Microsource'
_exptl_absorpt_coefficient_mu 2.664
_exptl_absorpt_correction_T_max 0.7535
_exptl_absorpt_correction_T_min 0.6316
_exptl_absorpt_correction_type multi-scan
_exptl_absorpt_process_details
;
SADABS-2012/1 (Bruker,2012) was used for absorption correction.
wR2(int) was 0.0938 before and 0.0557 after correction.
The Ratio of minimum to maximum transmission is 0.8382.
The \l/2 correction factor is 0.0015.
;
_exptl_crystal_colour ' colourless'
_exptl_crystal_colour_primary colourless
_exptl_crystal_density_diffrn 1.535
_exptl_crystal_description FRAGMENT
_exptl_crystal_F_000 376
_exptl_crystal_size_max 0.12
_exptl_crystal_size_mid 0.1
_exptl_crystal_size_min 0.06
_refine_diff_density_max 0.266
_refine_diff_density_min -0.164
_refine_diff_density_rms 0.041
_refine_ls_abs_structure_details
;
 Flack x determined using 1314 quotients [(I+)-(I-)]/[(I+)+(I-)]
 (Parsons and Flack (2004), Acta Cryst. A60, s61).
;
_refine_ls_abs_structure_Flack 0.062(3)
_refine_ls_extinction_method none
_refine_ls_goodness_of_fit_ref 1.056
_refine_ls_hydrogen_treatment mixed
_refine_ls_matrix_type full
_refine_ls_number_parameters 234
_refine_ls_number_reflns 2867
_refine_ls_number_restraints 1
_refine_ls_restrained_S_all 1.056
_refine_ls_R_factor_all 0.0230
_refine_ls_R_factor_gt 0.0229
_refine_ls_shift/su_max 0.000
_refine_ls_shift/su_mean 0.000
_refine_ls_structure_factor_coef Fsqd
_refine_ls_weighting_details 'w=1/[\s^2^(Fo^2^)+(0.0425P)^2^+0.0334P] where P=(Fo^2^+2Fc^2^)/3'
_refine_ls_weighting_scheme calc
_refine_ls_wR_factor_gt 0.0604
_refine_ls_wR_factor_ref 0.0605
_reflns_Friedel_coverage 0.867
_reflns_Friedel_fraction_full 0.927
_reflns_Friedel_fraction_max 0.903
_reflns_number_gt 2846
_reflns_number_total 2867
_reflns_threshold_expression 'I > 2\s(I)'
_cod_data_source_file ol502777r_si_002.cif
_cod_data_source_block guin80
_cod_depositor_comments
;
The following automatic conversions were performed:

'_chemical_absolute_configuration' value 'RMAD' changed to 'rmad'
according to
/home/saulius/struct/COD-crude-data--automatic-downloads/rss-feeds/ACS/lib/dictionaries/cif_core.dic
dictionary named 'cif_core.dic' version 2.4.2 from
2011-04-26.

'_diffrn_radiation_probe' value 'X-ray' changed to
'x-ray' according to
/home/saulius/struct/COD-crude-data--automatic-downloads/rss-feeds/ACS/lib/dictionaries/cif_core.dic
dictionary named 'cif_core.dic' version 2.4.2 from 2011-04-26.

Automatic conversion script
Id: cif_fix_values 2827 2014-09-09 07:05:25Z andrius 

 Adding full bibliography for 1518047.cif.
;
_cod_database_code 1518047
_shelxl_version_number 2013-3
_shelx_space_group_comment
;
The symmetry employed for this shelxl refinement is uniquely defined
by the following loop, which should always be used as a source of
symmetry information in preference to the above space-group names.
They are only intended as comments.
;
_shelx_estimated_absorpt_t_max 0.857
_shelx_estimated_absorpt_t_min 0.740
_olex2_refinement_description
;
1. Fixed Uiso
 At 1.2 times of:
  All C(H) groups, All C(H,H) groups
 At 1.5 times of:
  All C(H,H,H) groups
2.a Ternary CH refined with riding coordinates:
 C7(H7), C10(H10)
2.b Secondary CH2 refined with riding coordinates:
 C12(H12A,H12B), C13(H13A,H13B)
2.c Aromatic/amide H refined with riding coordinates:
 C5(H5), C6(H6)
2.d Idealised Me refined as rotating group:
 C11(H11A,H11B,H11C), C14(H14A,H14B,H14C)
;

loop_
_space_group_symop_operation_xyz
'x, y, z'
'-x, y+1/2, -z'

loop_
_atom_site_label
_atom_site_type_symbol
_atom_site_fract_x
_atom_site_fract_y
_atom_site_fract_z
_atom_site_U_iso_or_equiv
_atom_site_adp_type
_atom_site_occupancy
_atom_site_site_symmetry_order
_atom_site_calc_flag
_atom_site_refinement_flags_posn
_atom_site_refinement_flags_adp
Cl1 Cl 0.74148(7) 0.48083(3) 0.31932(6) 0.01911(13) Uani 1 1 d . .
F1 F 0.1957(2) 0.20029(7) 0.54367(16) 0.0199(3) Uani 1 1 d . .
F2 F -0.0908(2) 0.18080(7) 0.37028(19) 0.0227(3) Uani 1 1 d . .
O1 O -0.2393(2) 0.30605(9) 0.5978(2) 0.0183(3) Uani 1 1 d . .
O2 O 0.2453(2) 0.33211(8) 0.24580(19) 0.0150(3) Uani 1 1 d . .
O3 O 0.2660(3) 0.05072(9) 0.2838(2) 0.0192(3) Uani 1 1 d . .
H3 H 0.259(6) 0.039(2) 0.384(6) 0.041(10) Uiso 1 1 d . .
O4 O 0.6554(3) 0.34536(10) 0.0571(2) 0.0199(3) Uani 1 1 d . .
H4 H 0.620(5) 0.379(2) 0.128(5) 0.032(9) Uiso 1 1 d . .
N1 N 0.0990(3) 0.35067(10) 0.5308(2) 0.0137(3) Uani 1 1 d . .
N3 N -0.0632(3) 0.38758(10) 0.7963(2) 0.0145(3) Uani 1 1 d . .
H3A H -0.164(5) 0.3811(16) 0.869(4) 0.014(6) Uiso 1 1 d . .
N4 N 0.0966(3) 0.47395(11) 0.9987(2) 0.0166(3) Uani 1 1 d . .
H4A H 0.201(5) 0.5039(16) 1.026(4) 0.012(6) Uiso 1 1 d . .
H4B H -0.016(5) 0.4680(19) 1.068(4) 0.029(7) Uiso 1 1 d . .
C2 C -0.0805(3) 0.34537(12) 0.6379(3) 0.0138(4) Uani 1 1 d . .
C4 C 0.1033(3) 0.43545(12) 0.8469(3) 0.0143(4) Uani 1 1 d . .
C5 C 0.2814(3) 0.43981(12) 0.7303(3) 0.0154(4) Uani 1 1 d . .
H5 H 0.4033 0.4722 0.7595 0.018 Uiso 1 1 calc R U
C6 C 0.2734(3) 0.39698(12) 0.5773(3) 0.0148(4) Uani 1 1 d . .
H6 H 0.3928 0.3991 0.4997 0.018 Uiso 1 1 calc R U
C7 C 0.0795(3) 0.30801(13) 0.3578(3) 0.0141(4) Uani 1 1 d . .
H7 H -0.0647 0.3200 0.2983 0.017 Uiso 1 1 calc R U
C8 C 0.1046(3) 0.21766(12) 0.3787(3) 0.0147(4) Uani 1 1 d . .
C9 C 0.2531(3) 0.19285(12) 0.2270(3) 0.0128(4) Uani 1 1 d . .
C10 C 0.3953(3) 0.26703(12) 0.2185(3) 0.0127(4) Uani 1 1 d . .
H10 H 0.5078 0.2660 0.3184 0.015 Uiso 1 1 calc R U
C11 C 0.1164(3) 0.17952(12) 0.0542(3) 0.0162(4) Uani 1 1 d . .
H11A H 0.0133 0.1365 0.0727 0.024 Uiso 1 1 calc R U
H11B H 0.2119 0.1657 -0.0437 0.024 Uiso 1 1 calc R U
H11C H 0.0363 0.2277 0.0231 0.024 Uiso 1 1 calc R U
C12 C 0.3924(3) 0.12054(12) 0.2737(3) 0.0154(4) Uani 1 1 d . .
H12A H 0.5027 0.1137 0.1811 0.018 Uiso 1 1 calc R U
H12B H 0.4699 0.1293 0.3905 0.018 Uiso 1 1 calc R U
C13 C 0.5028(3) 0.28211(12) 0.0422(3) 0.0152(4) Uani 1 1 d . .
H13A H 0.5785 0.2338 0.0042 0.018 Uiso 1 1 calc R U
H13B H 0.3903 0.2950 -0.0512 0.018 Uiso 1 1 calc R U
O5 O 0.3912(3) 0.58336(10) 0.1352(2) 0.0213(3) Uani 1 1 d . .
H5A H 0.497(6) 0.556(2) 0.174(4) 0.029(8) Uiso 1 1 d . .
C14 C 0.2748(4) 0.61255(15) 0.2846(3) 0.0231(5) Uani 1 1 d . .
H14A H 0.2784 0.5733 0.3811 0.035 Uiso 1 1 calc R U
H14B H 0.1237 0.6230 0.2466 0.035 Uiso 1 1 calc R U
H14C H 0.3427 0.6614 0.3285 0.035 Uiso 1 1 calc R U

loop_
_atom_site_aniso_label
_atom_site_aniso_U_11
_atom_site_aniso_U_22
_atom_site_aniso_U_33
_atom_site_aniso_U_23
_atom_site_aniso_U_13
_atom_site_aniso_U_12
Cl1 0.0207(2) 0.0175(2) 0.0192(2) -0.00362(19) 0.00344(15) 0.00153(18)
F1 0.0310(7) 0.0171(6) 0.0119(6) 0.0028(5) 0.0039(5) 0.0028(5)
F2 0.0173(7) 0.0191(7) 0.0322(7) -0.0058(5) 0.0097(5) -0.0075(5)
O1 0.0154(8) 0.0165(7) 0.0232(8) -0.0028(6) 0.0043(6) -0.0034(5)
O2 0.0172(7) 0.0126(7) 0.0154(7) 0.0014(5) 0.0058(5) 0.0012(5)
O3 0.0259(9) 0.0137(8) 0.0179(8) 0.0022(6) -0.0013(6) -0.0020(5)
O4 0.0224(8) 0.0202(8) 0.0179(7) -0.0047(6) 0.0088(6) -0.0080(6)
N1 0.0133(9) 0.0136(9) 0.0144(8) -0.0007(6) 0.0026(6) 0.0007(6)
N3 0.0155(9) 0.0129(8) 0.0156(8) -0.0009(6) 0.0062(6) -0.0007(6)
N4 0.0199(9) 0.0141(9) 0.0160(8) -0.0007(7) 0.0021(6) -0.0010(7)
C2 0.0135(10) 0.0115(9) 0.0167(10) 0.0014(7) 0.0038(7) 0.0005(7)
C4 0.0172(10) 0.0095(9) 0.0162(9) 0.0034(7) -0.0007(7) 0.0025(7)
C5 0.0153(10) 0.0129(10) 0.0181(10) 0.0004(8) 0.0007(7) -0.0014(7)
C6 0.0129(9) 0.0136(9) 0.0181(10) 0.0018(8) 0.0028(7) -0.0009(7)
C7 0.0126(10) 0.0151(10) 0.0147(9) -0.0003(7) 0.0019(7) 0.0002(7)
C8 0.0148(10) 0.0141(10) 0.0152(9) 0.0001(7) 0.0021(7) -0.0028(7)
C9 0.0118(9) 0.0140(10) 0.0126(9) -0.0001(7) 0.0006(7) -0.0006(7)
C10 0.0122(9) 0.0131(9) 0.0128(9) -0.0004(7) 0.0009(6) -0.0002(7)
C11 0.0165(10) 0.0157(10) 0.0162(10) -0.0002(7) -0.0020(7) -0.0014(7)
C12 0.0151(10) 0.0146(10) 0.0165(9) 0.0000(7) 0.0007(7) 0.0008(7)
C13 0.0157(10) 0.0156(9) 0.0146(9) -0.0014(7) 0.0037(7) -0.0035(8)
O5 0.0230(8) 0.0242(9) 0.0166(7) -0.0020(6) 0.0002(6) 0.0023(6)
C14 0.0265(12) 0.0259(12) 0.0168(10) -0.0034(9) -0.0022(8) 0.0064(9)

loop_
_atom_type_symbol
_atom_type_description
_atom_type_scat_dispersion_real
_atom_type_scat_dispersion_imag
_atom_type_scat_source
C C 0.0181 0.0091 'International Tables Vol C Tables 4.2.6.8 and 6.1.1.4'
H H 0.0000 0.0000 'International Tables Vol C Tables 4.2.6.8 and 6.1.1.4'
Cl Cl 0.3639 0.7018 'International Tables Vol C Tables 4.2.6.8 and 6.1.1.4'
F F 0.0727 0.0534 'International Tables Vol C Tables 4.2.6.8 and 6.1.1.4'
N N 0.0311 0.0180 'International Tables Vol C Tables 4.2.6.8 and 6.1.1.4'
O O 0.0492 0.0322 'International Tables Vol C Tables 4.2.6.8 and 6.1.1.4'

loop_
_geom_angle_atom_site_label_1
_geom_angle_atom_site_label_2
_geom_angle_atom_site_label_3
_geom_angle
C7 O2 C10 109.78(15)
C2 N1 C7 115.18(16)
C6 N1 C2 121.74(17)
C6 N1 C7 122.91(16)
C4 N3 C2 125.91(17)
O1 C2 N1 123.04(19)
O1 C2 N3 122.33(19)
N3 C2 N1 114.62(17)
N3 C4 C5 117.02(18)
N4 C4 N3 119.77(18)
N4 C4 C5 123.20(19)
C6 C5 C4 118.60(19)
C5 C6 N1 122.01(18)
O2 C7 N1 109.58(16)
O2 C7 C8 106.10(15)
N1 C7 C8 113.16(17)
F1 C8 C7 109.92(16)
F1 C8 C9 111.40(16)
F2 C8 F1 106.22(16)
F2 C8 C7 111.58(16)
F2 C8 C9 112.84(17)
C9 C8 C7 104.96(15)
C8 C9 C10 99.16(16)
C11 C9 C8 109.52(16)
C11 C9 C10 112.64(16)
C11 C9 C12 111.11(17)
C12 C9 C8 113.35(16)
C12 C9 C10 110.57(16)
O2 C10 C9 104.56(15)
O2 C10 C13 106.84(15)
C13 C10 C9 116.20(17)
O3 C12 C9 112.20(16)
O4 C13 C10 111.44(16)

loop_
_geom_bond_atom_site_label_1
_geom_bond_atom_site_label_2
_geom_bond_distance
F1 C8 1.366(2)
F2 C8 1.356(2)
O1 C2 1.214(3)
O2 C7 1.400(2)
O2 C10 1.460(2)
O3 C12 1.422(3)
O4 C13 1.429(2)
N1 C2 1.387(2)
N1 C6 1.367(3)
N1 C7 1.479(3)
N3 C2 1.381(3)
N3 C4 1.352(3)
N4 C4 1.307(3)
C4 C5 1.422(3)
C5 C6 1.351(3)
C7 C8 1.550(3)
C8 C9 1.535(3)
C9 C10 1.537(3)
C9 C11 1.531(3)
C9 C12 1.532(3)
C10 C13 1.511(3)
O5 C14 1.432(3)

loop_
_geom_hbond_atom_site_label_D
_geom_hbond_atom_site_label_H
_geom_hbond_atom_site_label_A
_geom_hbond_distance_DH
_geom_hbond_distance_HA
_geom_hbond_distance_DA
_geom_hbond_angle_DHA
_geom_hbond_site_symmetry_A
O3 H3 Cl1 0.78(4) 2.41(4) 3.1852(18) 171(4) 2_646
O4 H4 Cl1 0.82(4) 2.35(4) 3.0531(17) 146(3) .
N3 H3A O4 0.85(3) 1.91(3) 2.740(2) 165(3) 1_456
N4 H4A O5 0.84(3) 1.95(3) 2.767(3) 165(3) 1_556
N4 H4B Cl1 0.88(3) 2.44(3) 3.2912(18) 162(3) 1_456
O5 H5A Cl1 0.84(4) 2.23(4) 3.0617(17) 170(3) .

loop_
_geom_torsion_atom_site_label_1
_geom_torsion_atom_site_label_2
_geom_torsion_atom_site_label_3
_geom_torsion_atom_site_label_4
_geom_torsion
F1 C8 C9 C10 -86.16(18)
F1 C8 C9 C11 155.75(16)
F1 C8 C9 C12 31.1(2)
F2 C8 C9 C10 154.46(16)
F2 C8 C9 C11 36.4(2)
F2 C8 C9 C12 -88.3(2)
O2 C7 C8 F1 103.98(17)
O2 C7 C8 F2 -138.46(16)
O2 C7 C8 C9 -15.9(2)
O2 C10 C13 O4 72.4(2)
N1 C7 C8 F1 -16.2(2)
N1 C7 C8 F2 101.36(19)
N1 C7 C8 C9 -136.11(17)
N3 C4 C5 C6 0.5(3)
N4 C4 C5 C6 179.27(19)
C2 N1 C6 C5 0.3(3)
C2 N1 C7 O2 166.48(15)
C2 N1 C7 C8 -75.3(2)
C2 N3 C4 N4 178.00(19)
C2 N3 C4 C5 -3.2(3)
C4 N3 C2 O1 -176.8(2)
C4 N3 C2 N1 4.2(3)
C4 C5 C6 N1 0.8(3)
C6 N1 C2 O1 178.4(2)
C6 N1 C2 N3 -2.6(3)
C6 N1 C7 O2 -8.8(3)
C6 N1 C7 C8 109.4(2)
C7 O2 C10 C9 31.45(19)
C7 O2 C10 C13 155.17(16)
C7 N1 C2 O1 3.0(3)
C7 N1 C2 N3 -177.96(17)
C7 N1 C6 C5 175.29(18)
C7 C8 C9 C10 32.75(19)
C7 C8 C9 C11 -85.34(19)
C7 C8 C9 C12 149.97(16)
C8 C9 C10 O2 -38.70(18)
C8 C9 C10 C13 -156.18(17)
C8 C9 C12 O3 69.3(2)
C9 C10 C13 O4 -171.37(17)
C10 O2 C7 N1 112.95(17)
C10 O2 C7 C8 -9.5(2)
C10 C9 C12 O3 179.65(16)
C11 C9 C10 O2 77.02(19)
C11 C9 C10 C13 -40.5(2)
C11 C9 C12 O3 -54.5(2)
C12 C9 C10 O2 -158.00(15)
C12 C9 C10 C13 84.5(2)
